data_7707278
loop_
_publ_author_name
'Rodr\'iguez-Cid, Laura'
'Qian, Wenjie'
'Iribarra-Araya, Joseline'
'Etcheverry-Berr\'ios, \'Alvaro'
'Mart\'inez-Olmos, Eulalia'
'Choquesillo-Lazarte, Duane'
'Sa\~nudo, Eva Carolina'
'Roubeau, Olivier'
'L\'opez-Periago, Ana Mar\'ia'
'Gonz\'alez-Campo, Ar\'antzazu'
'Planas, Jos\'e G'
'Soler, M\`onica'
'Domingo, Concepci\'on'
'Aliaga-Alcalde, N\'uria'

_publ_section_title
;
 Broadening the scope of high structural dimensionality nanomaterials
 using pyridine-based curcuminoids.
;
_journal_issue 20
_journal_name_full 'Dalton transactions (Cambridge, England : 2003)'
_journal_page_first 7056
_journal_page_last 7064
_journal_paper_doi 10.1039/d1dt00708d
_journal_volume 50
_journal_year 2021
_chemical_formula_moiety 'C34 H26 N6 O10 Zn2'
_chemical_formula_sum 'C34 H26 N6 O10 Zn2'
_chemical_formula_weight 809.35
_space_group_crystal_system monoclinic
_space_group_IT_number 14
_space_group_name_Hall '-P 2yn'
_space_group_name_H-M_alt 'P 1 21/n 1'
_atom_sites_solution_hydrogens geom
_audit_creation_date 2017-03-15
_audit_creation_method
;
Olex2 1.2
(compiled 2017.03.02 svn.r3394 for OlexSys, GUI svn.r5324)
;
_audit_update_record
;
2021-04-06 deposited with the CCDC.	2021-04-15 downloaded from the CCDC.
;
_cell_angle_alpha 90
_cell_angle_beta 95.0900(10)
_cell_angle_gamma 90
_cell_formula_units_Z 4
_cell_length_a 9.0611(3)
_cell_length_b 14.0313(4)
_cell_length_c 28.1117(8)
_cell_measurement_reflns_used 9087
_cell_measurement_temperature 293(2)
_cell_measurement_theta_max 25.016
_cell_measurement_theta_min 2.621
_cell_volume 3560.00(19)
_computing_cell_refinement 'SAINT v8.37A (Bruker, 2015)'
_computing_data_collection 'Bruker Apex3, 2016'
_computing_data_reduction 'SAINT v8.37A (Bruker, 2015)'
_computing_molecular_graphics 'Olex2 (Dolomanov et al., 2009)'
_computing_publication_material 'Olex2 (Dolomanov et al., 2009)'
_computing_structure_refinement 'XL (Sheldrick, 2008)'
_computing_structure_solution 'XS (Sheldrick, 2008)'
_diffrn_ambient_temperature 293(2)
_diffrn_measured_fraction_theta_full 0.998
_diffrn_measured_fraction_theta_max 0.998
_diffrn_measurement_device_type 'Bruker D8 Venture'
_diffrn_measurement_method '\f and \w scans'
_diffrn_radiation_monochromator multilayer
_diffrn_radiation_type MoK\a
_diffrn_radiation_wavelength 0.71073
_diffrn_reflns_av_R_equivalents 0.0417
_diffrn_reflns_av_unetI/netI 0.0284
_diffrn_reflns_Laue_measured_fraction_full 0.998
_diffrn_reflns_Laue_measured_fraction_max 0.998
_diffrn_reflns_limit_h_max 10
_diffrn_reflns_limit_h_min -10
_diffrn_reflns_limit_k_max 16
_diffrn_reflns_limit_k_min -16
_diffrn_reflns_limit_l_max 33
_diffrn_reflns_limit_l_min -33
_diffrn_reflns_number 34882
_diffrn_reflns_point_group_measured_fraction_full 0.998
_diffrn_reflns_point_group_measured_fraction_max 0.998
_diffrn_reflns_theta_full 25.071
_diffrn_reflns_theta_max 25.071
_diffrn_reflns_theta_min 2.055
_diffrn_source 'high brilliance microfocus sealed tube'
_diffrn_standards_number 0
_exptl_absorpt_coefficient_mu 1.412
_exptl_absorpt_correction_T_max 0.9281
_exptl_absorpt_correction_T_min 0.7837
_exptl_absorpt_correction_type multi-scan
_exptl_absorpt_process_details
'SADABS-2016/2 (Bruker,2016/2) was used for absorption correction. wR2(int) was 0.1009 before and 0.0511 after correction. The Ratio of minimum to maximum transmission is 0.8444. The \l/2 correction factor is Not present.'
_exptl_crystal_colour colourless
_exptl_crystal_colour_primary colourless
_exptl_crystal_density_diffrn 1.510
_exptl_crystal_description block
_exptl_crystal_F_000 1648
_exptl_crystal_size_max 0.12
_exptl_crystal_size_mid 0.12
_exptl_crystal_size_min 0.1
_refine_diff_density_max 0.643
_refine_diff_density_min -1.093
_refine_diff_density_rms 0.069
_refine_ls_extinction_coef 0.0019(3)
_refine_ls_extinction_expression Fc^*^=kFc[1+0.001xFc^2^\l^3^/sin(2\q)]^-1/4^
_refine_ls_extinction_method 'SHELXL-2014/7 (Sheldrick 2014'
_refine_ls_goodness_of_fit_ref 1.070
_refine_ls_hydrogen_treatment constr
_refine_ls_matrix_type full
_refine_ls_number_parameters 606
_refine_ls_number_reflns 6303
_refine_ls_number_restraints 183
_refine_ls_restrained_S_all 1.072
_refine_ls_R_factor_all 0.0790
_refine_ls_R_factor_gt 0.0554
_refine_ls_shift/su_max 0.001
_refine_ls_shift/su_mean 0.000
_refine_ls_structure_factor_coef Fsqd
_refine_ls_weighting_details 'w=1/[\s^2^(Fo^2^)+(0.0603P)^2^+6.1868P] where P=(Fo^2^+2Fc^2^)/3'
_refine_ls_weighting_scheme calc
_refine_ls_wR_factor_gt 0.1415
_refine_ls_wR_factor_ref 0.1586
_reflns_Friedel_coverage 0.000
_reflns_number_gt 4435
_reflns_number_total 6303
_reflns_threshold_expression 'I > 2\s(I)'
_cod_data_source_file d1dt00708d3.cif
_cod_data_source_block 3PyCCM_Zn
_cod_depositor_comments 'Adding full bibliography for 7707275--7707278.cif.'
_cod_original_sg_symbol_H-M P2(1)/n
_cod_database_code 7707278
_shelx_shelxl_version_number 2014/7
_shelx_space_group_comment
;
The symmetry employed for this shelxl refinement is uniquely defined
by the following loop, which should always be used as a source of
symmetry information in preference to the above space-group names.
They are only intended as comments.
;
_shelx_estimated_absorpt_t_max 0.872
_shelx_estimated_absorpt_t_min 0.849
_olex2_refinement_description
;
1. Fixed Uiso
 At 1.2 times of:
  All C(H) groups
2. Restrained distances
 O49A-N48A = O47A-N48A = O50A-N48A
 1.25 with sigma of 0.02
 O49B-N48B = O47B-N48B = O50B-N48B
 1.25 with sigma of 0.02
3. Rigid body (RIGU) restrains
 C42B, C39B, C37B, N41B, C40B
 with sigma for 1-2 distances of 0.004 and sigma for 1-3 distances of 0.004
 N41A, C40A, C37A, C38A, C39A, C42A
 with sigma for 1-2 distances of 0.004 and sigma for 1-3 distances of 0.004
 C36B, C35B, C33B
 with sigma for 1-2 distances of 0.004 and sigma for 1-3 distances of 0.004
 C33A, C36A, C35A
 with sigma for 1-2 distances of 0.004 and sigma for 1-3 distances of 0.004
 C33B, C32B
 with sigma for 1-2 distances of 0.004 and sigma for 1-3 distances of 0.004
 C32A, C33A
 with sigma for 1-2 distances of 0.004 and sigma for 1-3 distances of 0.004
 C14, C14
 with sigma for 1-2 distances of 0.004 and sigma for 1-3 distances of 0.004
 C19, C19, C19, C16, C16, C16, C21, C21, C21, C18, C18, C18, C17, C17, C17,
 N20, N20, N20
 with sigma for 1-2 distances of 0.004 and sigma for 1-3 distances of 0.004
 C33B, O34B
 with sigma for 1-2 distances of 0.004 and sigma for 1-3 distances of 0.004
 O34A, C33A
 with sigma for 1-2 distances of 0.004 and sigma for 1-3 distances of 0.004
 O45, O45, O43, O43, N44, N44, N44, N44, O46, O46
 with sigma for 1-2 distances of 0.004 and sigma for 1-3 distances of 0.004
 O49A, O47A, N48A, O50A
 with sigma for 1-2 distances of 0.004 and sigma for 1-3 distances of 0.004
 N48B, O50B, O49B, O47B
 with sigma for 1-2 distances of 0.004 and sigma for 1-3 distances of 0.004
4. Others
 Sof(C32B)=Sof(H32B)=Sof(C33B)=Sof(O34B)=Sof(C35B)=Sof(H35B)=Sof(C36B)=
 Sof(H36B)=Sof(C37B)=Sof(C38B)=Sof(H38B)=Sof(C39B)=Sof(H39B)=Sof(C40B)=
 Sof(H40B)=Sof(N41B)=Sof(C42B)=Sof(H42B)=Sof(O47B)=Sof(N48B)=Sof(O49B)=
 Sof(O50B)=1-FVAR(1)
 Sof(C32A)=Sof(H32A)=Sof(C33A)=Sof(O34A)=Sof(C35A)=Sof(H35A)=Sof(C36A)=
 Sof(H36A)=Sof(C37A)=Sof(C38A)=Sof(H38A)=Sof(C39A)=Sof(H39A)=Sof(C40A)=
 Sof(H40A)=Sof(N41A)=Sof(C42A)=Sof(H42A)=Sof(O47A)=Sof(N48A)=Sof(O49A)=
 Sof(O50A)=FVAR(1)
5.a Aromatic/amide H refined with riding coordinates:
 C2(H2), C3(H3), C4(H4), C6(H6), C7(H7), C8(H8), C11(H11), C14(H14), C15(H15),
 C17(H17), C18(H18), C19(H19), C21(H21), C23(H23), C24(H24), C25(H25), C27(H27),
  C28(H28), C29(H29), C32A(H32A), C32B(H32B), C35A(H35A), C35B(H35B),
 C36A(H36A), C36B(H36B), C38A(H38A), C38B(H38B), C39A(H39A), C39B(H39B),
 C40A(H40A), C40B(H40B), C42A(H42A), C42B(H42B)
;
_olex2_submission_special_instructions 'No special instructions were received'

loop_
_space_group_symop_operation_xyz
'x, y, z'
'-x+1/2, y+1/2, -z+1/2'
'-x, -y, -z'
'x-1/2, -y-1/2, z-1/2'

loop_
_atom_site_label
_atom_site_type_symbol
_atom_site_fract_x
_atom_site_fract_y
_atom_site_fract_z
_atom_site_U_iso_or_equiv
_atom_site_adp_type
_atom_site_occupancy
_atom_site_site_symmetry_order
_atom_site_calc_flag
_atom_site_refinement_flags_posn
_atom_site_refinement_flags_adp
_atom_site_refinement_flags_occupancy
_atom_site_disorder_assembly
_atom_site_disorder_group
Zn1 Zn 0.65071(6) 0.49251(4) 0.38785(2) 0.0581(2) Uani 1 1 d . . . . .
N1 N 1.2290(4) 0.3838(3) 0.19624(13) 0.0640(11) Uani 1 1 d . . . . .
Zn2 Zn 0.76374(7) 0.99574(4) 0.65160(2) 0.0749(2) Uani 1 1 d . . . . .
C2 C 1.2607(5) 0.2946(4) 0.18431(17) 0.0663(13) Uani 1 1 d . . . . .
H2 H 1.3186 0.2846 0.1591 0.080 Uiso 1 1 calc R . . . .
C3 C 1.2108(5) 0.2170(4) 0.20791(17) 0.0652(13) Uani 1 1 d . . . . .
H3 H 1.2364 0.1559 0.1989 0.078 Uiso 1 1 calc R . . . .
C4 C 1.1233(5) 0.2297(3) 0.24470(16) 0.0569(11) Uani 1 1 d . . . . .
H4 H 1.0871 0.1774 0.2603 0.068 Uiso 1 1 calc R . . . .
C5 C 1.0894(5) 0.3214(3) 0.25835(14) 0.0510(10) Uani 1 1 d . . . . .
C6 C 1.1470(5) 0.3952(3) 0.23356(16) 0.0605(12) Uani 1 1 d . . . . .
H6 H 1.1280 0.4571 0.2432 0.073 Uiso 1 1 calc R . . . .
C7 C 0.9923(5) 0.3464(3) 0.29528(14) 0.0533(11) Uani 1 1 d . . . . .
H7 H 0.9815 0.4113 0.3008 0.064 Uiso 1 1 calc R . . . .
C8 C 0.9181(5) 0.2892(3) 0.32178(14) 0.0503(10) Uani 1 1 d . . . . .
H8 H 0.9301 0.2236 0.3193 0.060 Uiso 1 1 calc R . . . .
C9 C 0.8167(5) 0.3272(3) 0.35517(13) 0.0473(10) Uani 1 1 d . . . . .
O10 O 0.7844(4) 0.4151(2) 0.35080(10) 0.0635(9) Uani 1 1 d . . . . .
C11 C 0.7631(5) 0.2661(3) 0.38871(15) 0.0574(11) Uani 1 1 d . . . . .
H11 H 0.7915 0.2025 0.3878 0.069 Uiso 1 1 calc R . . . .
C12 C 0.6708(5) 0.2920(4) 0.42344(15) 0.0586(12) Uani 1 1 d . . . . .
O13 O 0.6153(4) 0.3737(3) 0.42824(11) 0.0709(9) Uani 1 1 d . . . . .
C14 C 0.6363(6) 0.2170(4) 0.45903(19) 0.0817(17) Uani 1 1 d . U . . .
H14 H 0.6638 0.1548 0.4527 0.098 Uiso 1 1 calc R . . . .
C15 C 0.5758(8) 0.2303(5) 0.4954(2) 0.094(2) Uani 1 1 d . . . . .
H15 H 0.5501 0.2929 0.5018 0.113 Uiso 1 1 calc R . . . .
C16 C 0.5389(8) 0.1573(4) 0.53057(18) 0.0853(16) Uani 1 1 d . U . . .
C17 C 0.4011(9) 0.1298(5) 0.5326(3) 0.121(3) Uani 1 1 d . U . . .
H17 H 0.3272 0.1534 0.5106 0.145 Uiso 1 1 calc R . . . .
C18 C 0.3660(9) 0.0667(5) 0.5668(3) 0.115(2) Uani 1 1 d . U . . .
H18 H 0.2679 0.0492 0.5691 0.138 Uiso 1 1 calc R . . . .
C19 C 0.4743(7) 0.0301(4) 0.59722(19) 0.0783(15) Uani 1 1 d . U . . .
H19 H 0.4487 -0.0136 0.6200 0.094 Uiso 1 1 calc R . . . .
N20 N 0.6149(6) 0.0532(3) 0.59626(14) 0.0769(13) Uani 1 1 d . U . . .
C21 C 0.6453(8) 0.1158(5) 0.5632(2) 0.099(2) Uani 1 1 d . U . . .
H21 H 0.7438 0.1332 0.5616 0.118 Uiso 1 1 calc R . . . .
N22 N 0.1879(4) 0.8863(3) 0.84134(11) 0.0542(9) Uani 1 1 d . . . . .
C23 C 0.1595(5) 0.7967(4) 0.85390(17) 0.0652(13) Uani 1 1 d . . . . .
H23 H 0.1032 0.7870 0.8796 0.078 Uiso 1 1 calc R . . . .
C24 C 0.2089(6) 0.7187(4) 0.83103(19) 0.0738(14) Uani 1 1 d . . . . .
H24 H 0.1867 0.6577 0.8413 0.089 Uiso 1 1 calc R . . . .
C25 C 0.2921(5) 0.7307(4) 0.79251(17) 0.0639(12) Uani 1 1 d . . . . .
H25 H 0.3266 0.6784 0.7765 0.077 Uiso 1 1 calc R . . . .
C26 C 0.3227(5) 0.8225(3) 0.77830(14) 0.0503(10) Uani 1 1 d . . . . .
C27 C 0.2651(5) 0.8967(3) 0.80330(14) 0.0549(11) Uani 1 1 d . . . . .
H27 H 0.2812 0.9584 0.7929 0.066 Uiso 1 1 calc R . . . .
C28 C 0.4182(5) 0.8466(3) 0.74034(13) 0.0524(10) Uani 1 1 d . . . . .
H28 H 0.4317 0.9114 0.7354 0.063 Uiso 1 1 calc R . . . .
C29 C 0.4873(5) 0.7900(3) 0.71226(13) 0.0500(10) Uani 1 1 d . . . . .
H29 H 0.4699 0.7247 0.7130 0.060 Uiso 1 1 calc R . . . .
C30 C 0.5919(5) 0.8281(3) 0.67969(13) 0.0503(10) Uani 1 1 d . . . . .
O31 O 0.6252(4) 0.9164(2) 0.68565(10) 0.0624(8) Uani 1 1 d . . . . .
C32A C 0.631(2) 0.7583(15) 0.6463(9) 0.043(4) Uani 0.515(10) 1 d . U P A 1
H32A H 0.5898 0.6976 0.6465 0.052 Uiso 0.515(10) 1 calc R . P A 1
C32B C 0.666(2) 0.7801(15) 0.6469(9) 0.041(4) Uani 0.485(10) 1 d . U P A 2
H32B H 0.6454 0.7152 0.6447 0.049 Uiso 0.485(10) 1 calc R . P A 2
C33A C 0.7306(14) 0.7817(8) 0.6132(5) 0.043(3) Uani 0.515(10) 1 d . U P A 1
C33B C 0.7704(14) 0.8143(12) 0.6152(4) 0.040(3) Uani 0.485(10) 1 d . U P A 2
O34A O 0.7902(13) 0.8644(9) 0.6087(5) 0.060(3) Uani 0.515(10) 1 d . U P A 1
O34B O 0.8297(14) 0.8934(9) 0.6173(5) 0.064(3) Uani 0.485(10) 1 d . U P A 2
C35A C 0.7586(14) 0.7092(9) 0.5756(4) 0.050(2) Uani 0.515(10) 1 d . U P A 1
H35A H 0.7031 0.6533 0.5735 0.060 Uiso 0.515(10) 1 calc R . P A 1
C35B C 0.8274(12) 0.7469(7) 0.5806(3) 0.042(2) Uani 0.485(10) 1 d . U P A 2
H35B H 0.9235 0.7594 0.5731 0.050 Uiso 0.485(10) 1 calc R . P A 2
C36A C 0.8590(10) 0.7234(7) 0.5462(3) 0.057(3) Uani 0.515(10) 1 d . U P A 1
H36A H 0.9168 0.7777 0.5515 0.069 Uiso 0.515(10) 1 calc R . P A 1
C36B C 0.7643(11) 0.6711(7) 0.5582(3) 0.039(2) Uani 0.485(10) 1 d . U P A 2
H36B H 0.6777 0.6469 0.5690 0.047 Uiso 0.485(10) 1 calc R . P A 2
C37A C 0.8923(15) 0.6646(8) 0.5058(3) 0.052(3) Uani 0.515(10) 1 d . U P A 1
C37B C 0.8252(10) 0.6241(6) 0.5173(3) 0.036(2) Uani 0.485(10) 1 d . U P A 2
C38A C 1.0341(12) 0.6690(9) 0.4896(4) 0.072(3) Uani 0.515(10) 1 d . U P A 1
H38A H 1.1069 0.7054 0.5064 0.086 Uiso 0.515(10) 1 calc R . P A 1
C38B C 0.9739(13) 0.6321(9) 0.5099(4) 0.052(3) Uani 0.485(10) 1 d . . P A 2
H38B H 1.0388 0.6633 0.5322 0.062 Uiso 0.485(10) 1 calc R . P A 2
C39A C 1.0675(14) 0.6214(10) 0.4500(4) 0.074(4) Uani 0.515(10) 1 d . U P A 1
H39A H 1.1618 0.6244 0.4394 0.089 Uiso 0.515(10) 1 calc R . P A 1
C39B C 1.0250(13) 0.5940(10) 0.4696(4) 0.064(3) Uani 0.485(10) 1 d . U P A 2
H39B H 1.1252 0.5956 0.4648 0.076 Uiso 0.485(10) 1 calc R . P A 2
C40A C 0.9570(18) 0.5685(14) 0.4261(6) 0.061(4) Uani 0.515(10) 1 d . U P A 1
H40A H 0.9804 0.5336 0.3996 0.073 Uiso 0.515(10) 1 calc R . P A 1
C40B C 0.922(2) 0.5527(15) 0.4361(6) 0.059(4) Uani 0.485(10) 1 d . U P A 2
H40B H 0.9550 0.5300 0.4078 0.071 Uiso 0.485(10) 1 calc R . P A 2
N41A N 0.8175(18) 0.5641(12) 0.4383(5) 0.048(3) Uani 0.515(10) 1 d . U P A 1
N41B N 0.7778(18) 0.5438(13) 0.4423(6) 0.048(3) Uani 0.485(10) 1 d . U P A 2
C42A C 0.7865(12) 0.6120(8) 0.4783(3) 0.049(2) Uani 0.515(10) 1 d . U P A 1
H42A H 0.6907 0.6095 0.4876 0.059 Uiso 0.515(10) 1 calc R . P A 1
C42B C 0.7340(12) 0.5769(7) 0.4837(3) 0.040(2) Uani 0.485(10) 1 d . U P A 2
H42B H 0.6359 0.5672 0.4899 0.048 Uiso 0.485(10) 1 calc R . P A 2
O43 O 0.9754(6) 1.0514(3) 0.6315(2) 0.1229(18) Uani 1 1 d . U . . .
N44 N 1.0537(6) 1.0046(3) 0.6620(3) 0.112(2) Uani 1 1 d . U . . .
O45 O 0.9892(5) 0.9657(3) 0.69402(19) 0.1048(14) Uani 1 1 d . U . . .
O46 O 1.1865(6) 0.9991(4) 0.6611(3) 0.188(4) Uani 1 1 d . U . . .
O47A O 0.4352(16) 0.4639(10) 0.3424(5) 0.078(3) Uani 0.515(10) 1 d D U P A 1
O47B O 0.416(2) 0.4914(12) 0.3546(5) 0.088(4) Uani 0.485(10) 1 d D U P A 2
N48A N 0.3601(12) 0.5121(8) 0.3691(5) 0.058(3) Uani 0.515(10) 1 d D U P A 1
N48B N 0.3747(15) 0.5470(12) 0.3862(5) 0.078(4) Uani 0.485(10) 1 d D U P A 2
O49A O 0.4317(15) 0.5476(10) 0.4068(5) 0.076(3) Uani 0.515(10) 1 d D U P A 1
O49B O 0.4694(18) 0.5786(13) 0.4165(6) 0.094(4) Uani 0.485(10) 1 d D U P A 2
O50A O 0.2272(9) 0.5271(8) 0.3607(4) 0.082(3) Uani 0.515(10) 1 d D U P A 1
O50B O 0.2420(13) 0.5680(12) 0.3854(5) 0.118(4) Uani 0.485(10) 1 d D U P A 2

loop_
_atom_site_aniso_label
_atom_site_aniso_U_11
_atom_site_aniso_U_22
_atom_site_aniso_U_33
_atom_site_aniso_U_23
_atom_site_aniso_U_13
_atom_site_aniso_U_12
Zn1 0.0576(3) 0.0802(4) 0.0396(3) -0.0022(2) 0.0210(2) 0.0059(3)
N1 0.066(3) 0.070(3) 0.059(2) -0.022(2) 0.028(2) -0.009(2)
Zn2 0.0809(4) 0.0840(5) 0.0667(4) 0.0308(3) 0.0455(3) 0.0232(3)
C2 0.056(3) 0.087(4) 0.059(3) -0.022(3) 0.020(2) 0.003(3)
C3 0.063(3) 0.070(3) 0.063(3) -0.020(3) 0.007(2) 0.018(3)
C4 0.061(3) 0.054(3) 0.056(3) -0.004(2) 0.005(2) 0.006(2)
C5 0.052(3) 0.056(3) 0.046(2) -0.007(2) 0.0117(19) -0.001(2)
C6 0.066(3) 0.060(3) 0.060(3) -0.013(2) 0.027(2) -0.006(2)
C7 0.065(3) 0.049(2) 0.048(2) -0.0086(19) 0.016(2) -0.001(2)
C8 0.058(3) 0.050(2) 0.044(2) -0.0082(19) 0.010(2) -0.005(2)
C9 0.052(2) 0.054(3) 0.036(2) -0.0029(18) 0.0043(18) -0.008(2)
O10 0.086(2) 0.0586(19) 0.0518(17) 0.0002(15) 0.0383(16) 0.0025(17)
C11 0.063(3) 0.062(3) 0.049(2) 0.004(2) 0.013(2) -0.006(2)
C12 0.055(3) 0.081(3) 0.039(2) 0.004(2) 0.004(2) -0.013(3)
O13 0.073(2) 0.098(3) 0.0463(17) 0.0089(18) 0.0259(16) 0.002(2)
C14 0.088(4) 0.094(4) 0.068(3) -0.002(3) 0.033(3) -0.025(3)
C15 0.124(5) 0.093(4) 0.068(4) 0.021(3) 0.030(4) 0.027(4)
C16 0.126(4) 0.082(4) 0.049(3) 0.018(3) 0.011(3) 0.003(3)
C17 0.132(5) 0.106(5) 0.115(5) 0.057(4) -0.036(4) -0.027(4)
C18 0.125(5) 0.099(5) 0.116(5) 0.054(4) -0.020(4) -0.017(4)
C19 0.106(4) 0.071(3) 0.060(3) 0.021(3) 0.019(3) 0.012(3)
N20 0.103(3) 0.083(3) 0.049(2) 0.025(2) 0.034(2) 0.020(2)
C21 0.104(4) 0.125(5) 0.070(3) 0.047(3) 0.028(3) 0.006(4)
N22 0.055(2) 0.071(2) 0.0385(18) 0.0095(17) 0.0130(16) -0.0025(18)
C23 0.060(3) 0.085(4) 0.054(3) 0.011(3) 0.020(2) -0.002(3)
C24 0.081(4) 0.067(3) 0.077(3) 0.015(3) 0.027(3) -0.012(3)
C25 0.065(3) 0.063(3) 0.066(3) 0.001(2) 0.019(2) -0.003(2)
C26 0.053(3) 0.058(3) 0.040(2) 0.0007(19) 0.0075(18) -0.002(2)
C27 0.064(3) 0.062(3) 0.041(2) 0.005(2) 0.016(2) -0.002(2)
C28 0.065(3) 0.056(3) 0.037(2) -0.0003(19) 0.0121(19) -0.004(2)
C29 0.056(3) 0.054(2) 0.039(2) -0.0068(19) 0.0036(19) -0.002(2)
C30 0.058(3) 0.061(3) 0.0315(19) 0.0000(19) 0.0041(18) 0.010(2)
O31 0.083(2) 0.060(2) 0.0492(17) 0.0043(15) 0.0351(16) 0.0064(17)
C32A 0.042(8) 0.049(9) 0.039(5) -0.004(5) 0.004(6) -0.012(5)
C32B 0.043(9) 0.044(9) 0.036(6) -0.008(6) 0.009(6) -0.013(6)
C33A 0.048(6) 0.034(5) 0.047(5) 0.003(4) 0.007(4) -0.003(4)
C33B 0.043(6) 0.046(7) 0.033(5) -0.012(5) 0.014(4) -0.013(5)
O34A 0.077(7) 0.046(7) 0.062(6) -0.010(5) 0.037(5) -0.013(5)
O34B 0.077(7) 0.054(6) 0.067(6) -0.028(4) 0.037(5) -0.029(4)
C35A 0.054(6) 0.049(6) 0.048(5) -0.001(4) 0.006(5) -0.006(5)
C35B 0.041(5) 0.051(5) 0.034(5) -0.015(4) 0.016(4) -0.006(4)
C36A 0.050(5) 0.066(6) 0.056(5) -0.009(4) 0.007(4) -0.009(4)
C36B 0.044(5) 0.042(5) 0.031(4) -0.002(3) 0.008(4) -0.004(4)
C37A 0.047(6) 0.064(6) 0.046(5) -0.008(4) 0.005(4) 0.006(5)
C37B 0.032(4) 0.036(4) 0.040(4) -0.003(3) 0.009(3) -0.002(3)
C38A 0.048(5) 0.099(8) 0.070(6) -0.030(6) 0.012(4) -0.006(5)
C38B 0.029(6) 0.079(7) 0.049(5) -0.021(5) 0.008(5) -0.010(5)
C39A 0.051(6) 0.102(9) 0.070(6) -0.025(6) 0.014(4) -0.005(5)
C39B 0.043(6) 0.090(8) 0.061(6) -0.019(6) 0.019(4) -0.004(5)
C40A 0.043(7) 0.083(9) 0.059(7) -0.023(6) 0.015(4) 0.004(5)
C40B 0.048(8) 0.085(9) 0.047(6) -0.020(6) 0.020(5) -0.008(5)
N41A 0.043(7) 0.065(7) 0.036(4) -0.009(4) 0.012(4) 0.002(5)
N41B 0.045(7) 0.054(7) 0.046(5) -0.009(4) 0.017(4) -0.001(4)
C42A 0.043(5) 0.066(6) 0.039(4) -0.007(4) 0.011(4) 0.003(4)
C42B 0.038(5) 0.044(5) 0.039(4) -0.007(4) 0.012(4) -0.006(4)
O43 0.124(4) 0.082(3) 0.178(4) 0.054(3) 0.097(3) 0.031(3)
N44 0.086(3) 0.056(3) 0.205(6) 0.029(3) 0.077(4) 0.010(2)
O45 0.085(3) 0.080(3) 0.155(4) 0.032(3) 0.040(3) 0.000(2)
O46 0.085(3) 0.100(4) 0.394(11) 0.071(5) 0.109(5) 0.019(3)
O47A 0.063(5) 0.089(7) 0.085(7) 0.011(5) 0.023(5) 0.003(5)
O47B 0.078(8) 0.109(10) 0.081(8) 0.007(6) 0.039(6) -0.011(7)
N48A 0.048(4) 0.061(6) 0.068(7) 0.024(5) 0.016(4) -0.004(4)
N48B 0.069(6) 0.101(10) 0.071(8) 0.018(6) 0.040(6) -0.003(6)
O49A 0.063(7) 0.091(7) 0.076(7) 0.012(5) 0.014(5) -0.003(5)
O49B 0.082(8) 0.124(11) 0.081(7) 0.003(6) 0.031(5) -0.006(6)
O50A 0.048(4) 0.100(7) 0.100(7) 0.022(5) 0.013(4) 0.003(4)
O50B 0.069(6) 0.171(13) 0.121(10) 0.021(8) 0.042(6) 0.013(6)

loop_
_atom_type_symbol
_atom_type_description
_atom_type_scat_dispersion_real
_atom_type_scat_dispersion_imag
_atom_type_scat_source
C C 0.0033 0.0016 'International Tables Vol C Tables 4.2.6.8 and 6.1.1.4'
H H 0.0000 0.0000 'International Tables Vol C Tables 4.2.6.8 and 6.1.1.4'
N N 0.0061 0.0033 'International Tables Vol C Tables 4.2.6.8 and 6.1.1.4'
O O 0.0106 0.0060 'International Tables Vol C Tables 4.2.6.8 and 6.1.1.4'
Zn Zn 0.2839 1.4301 'International Tables Vol C Tables 4.2.6.8 and 6.1.1.4'

loop_
_geom_angle_atom_site_label_1
_geom_angle_atom_site_label_2
_geom_angle_atom_site_label_3
_geom_angle
_geom_angle_site_symmetry_1
_geom_angle_site_symmetry_3
_geom_angle_publ_flag
O10 Zn1 O13 88.77(13) . . ?
O10 Zn1 N22 88.75(13) . 4_675 ?
O10 Zn1 N41A 99.8(5) . . ?
O10 Zn1 O47A 98.2(3) . . ?
O10 Zn1 O47B 112.1(4) . . ?
O10 Zn1 O49A 155.2(3) . . ?
O10 Zn1 O49B 168.7(4) . . ?
O13 Zn1 N22 176.78(13) . 4_675 ?
O13 Zn1 N41A 98.3(4) . . ?
O13 Zn1 O47A 89.9(4) . . ?
O13 Zn1 O47B 92.1(5) . . ?
O13 Zn1 O49A 87.9(4) . . ?
O13 Zn1 O49B 94.8(5) . . ?
N22 Zn1 N41A 84.2(4) 4_675 . ?
N22 Zn1 O47A 88.4(4) 4_675 . ?
N22 Zn1 O47B 86.9(4) 4_675 . ?
N22 Zn1 O49A 93.5(4) 4_675 . ?
N22 Zn1 O49B 87.3(5) 4_675 . ?
N41A Zn1 O47A 160.4(6) . . ?
N41A Zn1 O49A 105.0(5) . . ?
N41B Zn1 O10 105.4(5) . . ?
N41B Zn1 O13 88.6(5) . . ?
N41B Zn1 N22 94.0(5) . 4_675 ?
N41B Zn1 O47B 142.6(6) . . ?
N41B Zn1 O49B 85.5(7) . . ?
O47B Zn1 O49B 57.1(4) . . ?
O49A Zn1 O47A 57.2(4) . . ?
C2 N1 Zn2 123.1(3) . 4_675 ?
C2 N1 C6 116.9(4) . . ?
C6 N1 Zn2 118.8(3) . 4_675 ?
N1 Zn2 O34A 175.8(3) 4_576 . ?
N1 Zn2 O43 92.71(17) 4_576 . ?
N1 Zn2 O45 90.61(17) 4_576 . ?
N20 Zn2 N1 90.73(16) 1_565 4_576 ?
N20 Zn2 O34A 90.5(4) 1_565 . ?
N20 Zn2 O43 100.9(2) 1_565 . ?
N20 Zn2 O45 157.12(17) 1_565 . ?
O31 Zn2 N1 91.62(13) . 4_576 ?
O31 Zn2 N20 100.28(17) . 1_565 ?
O31 Zn2 O34A 84.3(3) . . ?
O31 Zn2 O43 158.32(17) . . ?
O31 Zn2 O45 102.51(14) . . ?
O34A Zn2 O45 89.8(4) . . ?
O34B Zn2 N1 169.6(4) . 4_576 ?
O34B Zn2 N20 97.2(5) . 1_565 ?
O34B Zn2 O31 93.6(4) . . ?
O34B Zn2 O43 79.2(4) . . ?
O34B Zn2 O45 79.4(5) . . ?
O43 Zn2 O34A 90.9(3) . . ?
O43 Zn2 O45 56.23(18) . . ?
N1 C2 H2 118.8 . . ?
N1 C2 C3 122.4(4) . . ?
C3 C2 H2 118.8 . . ?
C2 C3 H3 120.0 . . ?
C4 C3 C2 120.0(4) . . ?
C4 C3 H3 120.0 . . ?
C3 C4 H4 120.4 . . ?
C3 C4 C5 119.1(5) . . ?
C5 C4 H4 120.4 . . ?
C4 C5 C7 125.6(4) . . ?
C6 C5 C4 117.1(4) . . ?
C6 C5 C7 117.3(4) . . ?
N1 C6 C5 124.4(4) . . ?
N1 C6 H6 117.8 . . ?
C5 C6 H6 117.8 . . ?
C5 C7 H7 115.7 . . ?
C8 C7 C5 128.6(4) . . ?
C8 C7 H7 115.7 . . ?
C7 C8 H8 119.4 . . ?
C7 C8 C9 121.2(4) . . ?
C9 C8 H8 119.4 . . ?
O10 C9 C8 116.2(4) . . ?
O10 C9 C11 124.8(4) . . ?
C11 C9 C8 119.0(4) . . ?
C9 O10 Zn1 128.7(3) . . ?
C9 C11 H11 117.2 . . ?
C12 C11 C9 125.6(5) . . ?
C12 C11 H11 117.2 . . ?
C11 C12 C14 117.2(5) . . ?
O13 C12 C11 125.6(4) . . ?
O13 C12 C14 117.1(4) . . ?
C12 O13 Zn1 126.4(3) . . ?
C12 C14 H14 117.0 . . ?
C15 C14 C12 126.0(6) . . ?
C15 C14 H14 117.0 . . ?
C14 C15 H15 116.6 . . ?
C14 C15 C16 126.8(6) . . ?
C16 C15 H15 116.6 . . ?
C17 C16 C15 120.2(6) . . ?
C17 C16 C21 117.0(6) . . ?
C21 C16 C15 122.8(6) . . ?
C16 C17 H17 119.9 . . ?
C16 C17 C18 120.1(7) . . ?
C18 C17 H17 119.9 . . ?
C17 C18 H18 120.2 . . ?
C19 C18 C17 119.6(7) . . ?
C19 C18 H18 120.2 . . ?
C18 C19 H19 118.5 . . ?
N20 C19 C18 123.0(6) . . ?
N20 C19 H19 118.5 . . ?
C19 N20 Zn2 116.3(3) . 1_545 ?
C19 N20 C21 116.1(5) . . ?
C21 N20 Zn2 127.4(5) . 1_545 ?
C16 C21 H21 117.9 . . ?
N20 C21 C16 124.2(6) . . ?
N20 C21 H21 117.9 . . ?
C23 N22 Zn1 122.0(3) . 4_576 ?
C23 N22 C27 116.2(4) . . ?
C27 N22 Zn1 120.8(3) . 4_576 ?
N22 C23 H23 118.3 . . ?
N22 C23 C24 123.5(4) . . ?
C24 C23 H23 118.3 . . ?
C23 C24 H24 120.2 . . ?
C23 C24 C25 119.6(5) . . ?
C25 C24 H24 120.2 . . ?
C24 C25 H25 120.8 . . ?
C24 C25 C26 118.5(5) . . ?
C26 C25 H25 120.8 . . ?
C25 C26 C28 124.7(4) . . ?
C27 C26 C25 117.3(4) . . ?
C27 C26 C28 118.0(4) . . ?
N22 C27 C26 124.9(4) . . ?
N22 C27 H27 117.6 . . ?
C26 C27 H27 117.6 . . ?
C26 C28 H28 115.2 . . ?
C29 C28 C26 129.7(4) . . ?
C29 C28 H28 115.2 . . ?
C28 C29 H29 119.3 . . ?
C28 C29 C30 121.3(4) . . ?
C30 C29 H29 119.3 . . ?
O31 C30 C29 115.2(4) . . ?
O31 C30 C32A 133.0(8) . . ?
O31 C30 C32B 116.2(8) . . ?
C32A C30 C29 111.8(7) . . ?
C32B C30 C29 128.4(8) . . ?
C30 O31 Zn2 129.0(3) . . ?
C30 C32A H32A 120.3 . . ?
C33A C32A C30 119.5(12) . . ?
C33A C32A H32A 120.3 . . ?
C30 C32B H32B 115.0 . . ?
C30 C32B C33B 130.1(15) . . ?
C33B C32B H32B 115.0 . . ?
C32A C33A C35A 118.0(12) . . ?
O34A C33A C32A 125.4(12) . . ?
O34A C33A C35A 116.2(10) . . ?
C32B C33B C35B 118.8(14) . . ?
O34B C33B C32B 125.3(13) . . ?
O34B C33B C35B 115.5(11) . . ?
C33A O34A Zn2 128.6(8) . . ?
C33B O34B Zn2 124.2(10) . . ?
C33A C35A H35A 119.5 . . ?
C36A C35A C33A 121.0(12) . . ?
C36A C35A H35A 119.5 . . ?
C33B C35B H35B 114.5 . . ?
C36B C35B C33B 131.0(10) . . ?
C36B C35B H35B 114.5 . . ?
C35A C36A H36A 116.0 . . ?
C35A C36A C37A 128.0(11) . . ?
C37A C36A H36A 116.0 . . ?
C35B C36B H36B 118.4 . . ?
C35B C36B C37B 123.2(8) . . ?
C37B C36B H36B 118.4 . . ?
C38A C37A C36A 119.2(10) . . ?
C42A C37A C36A 123.7(11) . . ?
C42A C37A C38A 116.6(9) . . ?
C38B C37B C36B 121.2(8) . . ?
C42B C37B C36B 120.6(8) . . ?
C42B C37B C38B 118.0(8) . . ?
C37A C38A H38A 119.2 . . ?
C39A C38A C37A 121.6(11) . . ?
C39A C38A H38A 119.2 . . ?
C37B C38B H38B 120.1 . . ?
C39B C38B C37B 119.8(9) . . ?
C39B C38B H38B 120.1 . . ?
C38A C39A H39A 121.2 . . ?
C38A C39A C40A 117.5(11) . . ?
C40A C39A H39A 121.2 . . ?
C38B C39B H39B 121.1 . . ?
C38B C39B C40B 117.8(11) . . ?
C40B C39B H39B 121.1 . . ?
C39A C40A H40A 117.9 . . ?
N41A C40A C39A 124.2(13) . . ?
N41A C40A H40A 117.9 . . ?
C39B C40B H40B 118.2 . . ?
N41B C40B C39B 123.6(13) . . ?
N41B C40B H40B 118.2 . . ?
C40A N41A Zn1 117.4(10) . . ?
C40A N41A C42A 117.2(12) . . ?
C42A N41A Zn1 125.0(10) . . ?
C40B N41B Zn1 116.2(11) . . ?
C40B N41B C42B 116.6(13) . . ?
C42B N41B Zn1 127.0(10) . . ?
C37A C42A H42A 118.6 . . ?
N41A C42A C37A 122.7(10) . . ?
N41A C42A H42A 118.6 . . ?
C37B C42B H42B 118.1 . . ?
N41B C42B C37B 123.9(10) . . ?
N41B C42B H42B 118.1 . . ?
N44 O43 Zn2 95.3(3) . . ?
O45 N44 O43 116.9(5) . . ?
O46 N44 O43 121.7(6) . . ?
O46 N44 O45 121.4(7) . . ?
N44 O45 Zn2 89.8(4) . . ?
N48A O47A Zn1 93.1(9) . . ?
N48B O47B Zn1 91.9(10) . . ?
O47A N48A O49A 116.0(11) . . ?
O50A N48A O47A 123.6(12) . . ?
O50A N48A O49A 120.4(12) . . ?
O49B N48B O47B 118.1(14) . . ?
O49B N48B O50B 122.8(15) . . ?
O50B N48B O47B 119.0(16) . . ?
N48A O49A Zn1 93.6(8) . . ?
N48B O49B Zn1 92.6(10) . . ?

loop_
_geom_bond_atom_site_label_1
_geom_bond_atom_site_label_2
_geom_bond_distance
_geom_bond_site_symmetry_2
_geom_bond_publ_flag
Zn1 O10 1.989(3) . ?
Zn1 O13 2.058(4) . ?
Zn1 N22 2.190(4) 4_675 ?
Zn1 N41A 2.219(14) . ?
Zn1 N41B 1.968(16) . ?
Zn1 O47A 2.272(15) . ?
Zn1 O47B 2.242(18) . ?
Zn1 O49A 2.238(14) . ?
Zn1 O49B 2.245(18) . ?
N1 Zn2 2.145(4) 4_675 ?
N1 C2 1.333(6) . ?
N1 C6 1.348(5) . ?
Zn2 N1 2.145(4) 4_576 ?
Zn2 N20 2.125(4) 1_565 ?
Zn2 O31 1.986(3) . ?
Zn2 O34A 2.228(11) . ?
Zn2 O34B 1.858(12) . ?
Zn2 O43 2.191(4) . ?
Zn2 O45 2.311(5) . ?
C2 H2 0.9300 . ?
C2 C3 1.372(7) . ?
C3 H3 0.9300 . ?
C3 C4 1.369(6) . ?
C4 H4 0.9300 . ?
C4 C5 1.385(6) . ?
C5 C6 1.376(6) . ?
C5 C7 1.462(5) . ?
C6 H6 0.9300 . ?
C7 H7 0.9300 . ?
C7 C8 1.320(6) . ?
C8 H8 0.9300 . ?
C8 C9 1.470(5) . ?
C9 O10 1.272(5) . ?
C9 C11 1.394(6) . ?
C11 H11 0.9300 . ?
C11 C12 1.389(6) . ?
C12 O13 1.263(6) . ?
C12 C14 1.504(7) . ?
C14 H14 0.9300 . ?
C14 C15 1.216(7) . ?
C15 H15 0.9300 . ?
C15 C16 1.483(8) . ?
C16 C17 1.313(9) . ?
C16 C21 1.397(8) . ?
C17 H17 0.9300 . ?
C17 C18 1.366(9) . ?
C18 H18 0.9300 . ?
C18 C19 1.345(8) . ?
C19 H19 0.9300 . ?
C19 N20 1.318(7) . ?
N20 Zn2 2.125(4) 1_545 ?
N20 C21 1.326(6) . ?
C21 H21 0.9300 . ?
N22 Zn1 2.190(4) 4_576 ?
N22 C23 1.336(6) . ?
N22 C27 1.337(5) . ?
C23 H23 0.9300 . ?
C23 C24 1.365(7) . ?
C24 H24 0.9300 . ?
C24 C25 1.384(6) . ?
C25 H25 0.9300 . ?
C25 C26 1.384(6) . ?
C26 C27 1.384(6) . ?
C26 C28 1.471(5) . ?
C27 H27 0.9300 . ?
C28 H28 0.9300 . ?
C28 C29 1.317(6) . ?
C29 H29 0.9300 . ?
C29 C30 1.475(6) . ?
C30 O31 1.282(5) . ?
C30 C32A 1.42(2) . ?
C30 C32B 1.36(2) . ?
C32A H32A 0.9300 . ?
C32A C33A 1.393(19) . ?
C32B H32B 0.9300 . ?
C32B C33B 1.440(19) . ?
C33A O34A 1.290(12) . ?
C33A C35A 1.504(17) . ?
C33B O34B 1.232(17) . ?
C33B C35B 1.482(14) . ?
C35A H35A 0.9300 . ?
C35A C36A 1.299(15) . ?
C35B H35B 0.9300 . ?
C35B C36B 1.337(15) . ?
C36A H36A 0.9300 . ?
C36A C37A 1.456(13) . ?
C36B H36B 0.9300 . ?
C36B C37B 1.474(12) . ?
C37A C38A 1.402(16) . ?
C37A C42A 1.389(15) . ?
C37B C38B 1.386(13) . ?
C37B C42B 1.370(13) . ?
C38A H38A 0.9300 . ?
C38A C39A 1.355(15) . ?
C38B H38B 0.9300 . ?
C38B C39B 1.371(14) . ?
C39A H39A 0.9300 . ?
C39A C40A 1.373(18) . ?
C39B H39B 0.9300 . ?
C39B C40B 1.393(19) . ?
C40A H40A 0.9300 . ?
C40A N41A 1.341(15) . ?
C40B H40B 0.9300 . ?
C40B N41B 1.339(17) . ?
N41A C42A 1.359(15) . ?
N41B C42B 1.346(16) . ?
C42A H42A 0.9300 . ?
C42B H42B 0.9300 . ?
O43 N44 1.250(8) . ?
N44 O45 1.243(7) . ?
N44 O46 1.208(7) . ?
O47A N48A 1.254(12) . ?
O47B N48B 1.266(14) . ?
N48A O49A 1.293(12) . ?
N48A O50A 1.225(11) . ?
N48B O49B 1.236(14) . ?
N48B O50B 1.236(13) . ?

loop_
_smtbx_masks_void_nr
_smtbx_masks_void_average_x
_smtbx_masks_void_average_y
_smtbx_masks_void_average_z
_smtbx_masks_void_volume
_smtbx_masks_void_count_electrons
_smtbx_masks_void_content
1 0.000 0.000 0.500 93.0 27.2 ?
2 0.500 0.500 1.000 93.0 27.2 ?
